data_7058457
loop_
_publ_author_name
'Yan, Chao'
'Cheng, Guangbin'
'Wang, Kangcai'
'Liu, Tianlin'
'Jin, Yunhe'
'Yang, Hongwei'
'Zhang, Qinghua'

_publ_section_title
;
 Exploring the reactive chemistry of FOX-7: synthesis of cyclic
 triazinane-based energetic materials featuring the FOX-7 backbone
;
_journal_issue 26
_journal_name_full 'New Journal of Chemistry'
_journal_page_first 10429
_journal_paper_doi 10.1039/C9NJ01932D
_journal_volume 43
_journal_year 2019
_chemical_formula_moiety 'C9 H14 N10 O8, H2 O'
_chemical_formula_sum 'C9 H16 N10 O9'
_chemical_formula_weight 408.32
_space_group_crystal_system monoclinic
_space_group_IT_number 14
_space_group_name_Hall '-P 2ybc'
_space_group_name_H-M_alt 'P 1 21/c 1'
_symmetry_space_group_name_Hall '-P 2ybc'
_symmetry_space_group_name_H-M 'P 1 21/c 1'
_atom_sites_solution_hydrogens mixed
_atom_sites_solution_primary direct
_audit_creation_date 2019-02-26
_audit_creation_method
;
Olex2 1.2
(compiled 2018.05.29 svn.r3508 for OlexSys, GUI svn.r5506)
;
_audit_update_record
;
2019-05-15 deposited with the CCDC.    2019-06-06 downloaded from the CCDC.
;
_cell_angle_alpha 90
_cell_angle_beta 99.084(6)
_cell_angle_gamma 90
_cell_formula_units_Z 4
_cell_length_a 17.038(4)
_cell_length_b 7.1500(16)
_cell_length_c 13.854(3)
_cell_measurement_reflns_used 857
_cell_measurement_temperature 173
_cell_measurement_theta_max 21.191
_cell_measurement_theta_min 2.978
_cell_volume 1666.6(7)
_computing_cell_refinement 'SAINT v8.34A (Bruker, 2013)'
_computing_data_collection 'Bruker APEX 3'
_computing_data_reduction 'SAINT v8.34A (Bruker, 2013)'
_computing_molecular_graphics 'Olex2 (Dolomanov et al., 2009)'
_computing_publication_material 'Olex2 (Dolomanov et al., 2009)'
_computing_structure_refinement 'ShelXL (Sheldrick, 2015)'
_computing_structure_solution 'SIR2004 (Burla et al.,  2007)'
_diffrn_ambient_temperature 173
_diffrn_measured_fraction_theta_full 0.996
_diffrn_measured_fraction_theta_max 0.993
_diffrn_measurement_device_type 'CCD area detector'
_diffrn_measurement_method 'phi and omega scans'
_diffrn_radiation_type MoK\a
_diffrn_radiation_wavelength 0.71073
_diffrn_reflns_av_R_equivalents 0.0892
_diffrn_reflns_av_unetI/netI 0.1024
_diffrn_reflns_Laue_measured_fraction_full 0.996
_diffrn_reflns_Laue_measured_fraction_max 0.993
_diffrn_reflns_limit_h_max 21
_diffrn_reflns_limit_h_min -21
_diffrn_reflns_limit_k_max 8
_diffrn_reflns_limit_k_min -8
_diffrn_reflns_limit_l_max 17
_diffrn_reflns_limit_l_min -17
_diffrn_reflns_number 11113
_diffrn_reflns_point_group_measured_fraction_full 0.996
_diffrn_reflns_point_group_measured_fraction_max 0.993
_diffrn_reflns_theta_full 25.242
_diffrn_reflns_theta_max 26.436
_diffrn_reflns_theta_min 1.210
_exptl_absorpt_coefficient_mu 0.144
_exptl_absorpt_correction_T_max 0.7454
_exptl_absorpt_correction_T_min 0.6548
_exptl_absorpt_correction_type multi-scan
_exptl_absorpt_process_details
;
SADABS-2014/5 (Bruker,2014/5) was used for absorption correction.
wR2(int) was 0.0737 before and 0.0596 after correction.
The Ratio of minimum to maximum transmission is 0.8785.
The \l/2 correction factor is 0.00150.
;
_exptl_crystal_colour 'clear whiteish colourless'
_exptl_crystal_colour_lustre clear
_exptl_crystal_colour_modifier whiteish
_exptl_crystal_colour_primary colourless
_exptl_crystal_density_diffrn 1.627
_exptl_crystal_description block
_exptl_crystal_F_000 848
_exptl_crystal_size_max 0.2
_exptl_crystal_size_mid 0.18
_exptl_crystal_size_min 0.18
_refine_diff_density_max 0.393
_refine_diff_density_min -0.273
_refine_diff_density_rms 0.069
_refine_ls_extinction_method none
_refine_ls_goodness_of_fit_ref 1.009
_refine_ls_hydrogen_treatment mixed
_refine_ls_matrix_type full
_refine_ls_number_parameters 260
_refine_ls_number_reflns 3399
_refine_ls_number_restraints 2
_refine_ls_restrained_S_all 1.009
_refine_ls_R_factor_all 0.1333
_refine_ls_R_factor_gt 0.0563
_refine_ls_shift/su_max 0.000
_refine_ls_shift/su_mean 0.000
_refine_ls_structure_factor_coef Fsqd
_refine_ls_weighting_details 'w=1/[\s^2^(Fo^2^)+(0.0602P)^2^] where P=(Fo^2^+2Fc^2^)/3'
_refine_ls_weighting_scheme calc
_refine_ls_wR_factor_gt 0.1196
_refine_ls_wR_factor_ref 0.1541
_reflns_Friedel_coverage 0.000
_reflns_number_gt 1791
_reflns_number_total 3399
_reflns_threshold_expression 'I > 2\s(I)'
_cod_data_source_file c9nj01932d2.cif
_cod_data_source_block mo_20180681-yx-48_0m
_cod_depositor_comments 'Adding full bibliography for 7058456--7058460.cif.'
_cod_original_cell_volume 1666.6(6)
_cod_database_code 7058457
_shelx_shelxl_version_number 2018/3
_shelx_space_group_comment
;
The symmetry employed for this shelxl refinement is uniquely defined
by the following loop, which should always be used as a source of
symmetry information in preference to the above space-group names.
They are only intended as comments.
;
_olex2_refinement_description
;
1. Fixed Uiso
 At 1.2 times of:
  All C(H,H) groups, All N(H) groups
 At 1.5 times of:
  All O(H) groups
2. Restrained distances
 H9A-H7
 2.2 with sigma of 0.02
 H7-H9B
 2.2 with sigma of 0.02
3.a Free rotating group:
 O9(H9A)
3.b Secondary CH2 refined with riding coordinates:
 C7(H7A,H7B), C6(H6A,H6B), C3(H3A,H3B), C5(H5A,H5B), C4(H4A,H4B)
3.c Aromatic/amide H refined with riding coordinates:
 N8(H8), N4(H4), N7(H7), N3(H3)
;
_olex2_submission_special_instructions 'No special instructions were received'

loop_
_space_group_symop_operation_xyz
'x, y, z'
'-x, y+1/2, -z+1/2'
'-x, -y, -z'
'x, -y-1/2, z-1/2'

loop_
_atom_site_label
_atom_site_type_symbol
_atom_site_fract_x
_atom_site_fract_y
_atom_site_fract_z
_atom_site_U_iso_or_equiv
_atom_site_adp_type
_atom_site_occupancy
_atom_site_site_symmetry_order
_atom_site_calc_flag
_atom_site_refinement_flags_posn
O1 O 0.39474(15) 0.5536(3) 0.60894(18) 0.0325(6) Uani 1 1 d .
O4 O 0.45383(15) 0.0066(3) 0.65172(18) 0.0354(6) Uani 1 1 d .
O2 O 0.52053(15) 0.5967(3) 0.60161(18) 0.0347(6) Uani 1 1 d .
O8 O 1.01776(15) 0.8376(4) 0.5631(2) 0.0438(7) Uani 1 1 d .
O5 O 0.81748(16) 0.8429(4) 0.73113(19) 0.0414(7) Uani 1 1 d .
N1 N 0.46338(17) 0.4930(4) 0.61240(19) 0.0254(7) Uani 1 1 d .
N8 N 0.90694(17) 0.5338(4) 0.6280(2) 0.0272(7) Uani 1 1 d .
H8 H 0.941483 0.528774 0.682358 0.033 Uiso 1 1 calc R
N4 N 0.58797(17) 0.1686(4) 0.5549(2) 0.0256(7) Uani 1 1 d .
H4 H 0.554057 0.154619 0.500509 0.031 Uiso 1 1 calc R
O7 O 1.02577(16) 1.0576(4) 0.67222(19) 0.0488(8) Uani 1 1 d .
N7 N 0.83172(17) 0.7105(4) 0.5112(2) 0.0261(7) Uani 1 1 d .
H7 H 0.816996 0.821348 0.487315 0.031 Uiso 1 1 calc DR
O6 O 0.90696(18) 1.0565(4) 0.7747(2) 0.0507(8) Uani 1 1 d .
N6 N 0.79767(17) 0.3863(4) 0.5275(2) 0.0293(7) Uani 1 1 d .
N9 N 0.87966(19) 0.9274(4) 0.7207(2) 0.0323(8) Uani 1 1 d .
N2 N 0.42659(19) 0.1713(4) 0.6410(2) 0.0323(8) Uani 1 1 d .
N5 N 0.72354(17) 0.2160(4) 0.6286(2) 0.0290(7) Uani 1 1 d .
N10 N 0.98887(18) 0.9240(4) 0.6274(2) 0.0323(8) Uani 1 1 d .
N3 N 0.61326(17) 0.2672(4) 0.7136(2) 0.0283(7) Uani 1 1 d .
H3 H 0.595613 0.315683 0.764494 0.034 Uiso 1 1 calc R
O3 O 0.35593(16) 0.2040(4) 0.6417(3) 0.0601(9) Uani 1 1 d .
C2 C 0.5643(2) 0.2458(5) 0.6322(2) 0.0225(8) Uani 1 1 d .
C8 C 0.8835(2) 0.6982(5) 0.5916(2) 0.0235(8) Uani 1 1 d .
C1 C 0.4813(2) 0.3054(5) 0.6262(2) 0.0248(8) Uani 1 1 d .
C9 C 0.9155(2) 0.8662(5) 0.6430(2) 0.0251(8) Uani 1 1 d .
C7 C 0.7978(2) 0.5411(5) 0.4601(2) 0.0296(9) Uani 1 1 d .
H7A H 0.742709 0.567075 0.428236 0.036 Uiso 1 1 calc R
H7B H 0.829384 0.506983 0.408566 0.036 Uiso 1 1 calc R
C6 C 0.8773(2) 0.3598(5) 0.5809(3) 0.0318(9) Uani 1 1 d .
H6A H 0.913204 0.318326 0.535446 0.038 Uiso 1 1 calc R
H6B H 0.876549 0.261285 0.631009 0.038 Uiso 1 1 calc R
C3 C 0.6975(2) 0.2121(6) 0.7228(3) 0.0349(9) Uani 1 1 d .
H3A H 0.730441 0.298884 0.767922 0.042 Uiso 1 1 calc R
H3B H 0.704442 0.084550 0.750563 0.042 Uiso 1 1 calc R
C5 C 0.7382(2) 0.4036(5) 0.5933(3) 0.0298(9) Uani 1 1 d .
H5A H 0.758221 0.486625 0.648919 0.036 Uiso 1 1 calc R
H5B H 0.688308 0.457519 0.557765 0.036 Uiso 1 1 calc R
C4 C 0.6708(2) 0.1057(5) 0.5595(3) 0.0323(9) Uani 1 1 d .
H4A H 0.675054 -0.027498 0.579028 0.039 Uiso 1 1 calc R
H4B H 0.686605 0.116974 0.493956 0.039 Uiso 1 1 calc R
O9 O 0.81310(16) 1.0470(4) 0.4084(2) 0.0450(8) Uani 1 1 d .
H9A H 0.834624 0.992610 0.362945 0.067 Uiso 1 1 d DG
H9B H 0.808(10) 1.120(7) 0.448(13) 0.47(11) Uiso 1 1 d D

loop_
_atom_site_aniso_label
_atom_site_aniso_U_11
_atom_site_aniso_U_22
_atom_site_aniso_U_33
_atom_site_aniso_U_23
_atom_site_aniso_U_13
_atom_site_aniso_U_12
O1 0.0281(14) 0.0335(15) 0.0350(14) -0.0025(12) 0.0020(12) 0.0088(12)
O4 0.0426(16) 0.0220(14) 0.0437(15) 0.0035(12) 0.0131(13) -0.0022(12)
O2 0.0361(15) 0.0248(14) 0.0423(16) 0.0039(12) 0.0036(13) -0.0079(12)
O8 0.0383(16) 0.0490(18) 0.0486(17) 0.0000(14) 0.0206(15) -0.0011(13)
O5 0.0384(16) 0.0445(17) 0.0459(17) -0.0058(14) 0.0205(14) -0.0047(13)
N1 0.0322(18) 0.0241(17) 0.0192(15) -0.0032(13) 0.0016(13) 0.0017(15)
N8 0.0265(16) 0.0276(18) 0.0259(15) 0.0015(14) -0.0008(13) 0.0030(14)
N4 0.0277(16) 0.0265(17) 0.0226(15) -0.0010(13) 0.0037(14) -0.0017(13)
O7 0.0484(18) 0.060(2) 0.0346(15) -0.0010(15) -0.0038(14) -0.0323(16)
N7 0.0301(17) 0.0225(17) 0.0243(15) 0.0010(13) -0.0004(14) -0.0005(14)
O6 0.072(2) 0.0460(19) 0.0362(15) -0.0203(14) 0.0145(15) -0.0158(16)
N6 0.0314(18) 0.0285(17) 0.0292(16) -0.0005(14) 0.0090(14) -0.0007(14)
N9 0.042(2) 0.0317(19) 0.0244(16) 0.0000(15) 0.0081(16) -0.0015(16)
N2 0.0303(18) 0.0301(19) 0.0371(18) 0.0016(15) 0.0071(15) -0.0038(15)
N5 0.0290(17) 0.0326(18) 0.0274(16) 0.0013(14) 0.0107(14) -0.0005(14)
N10 0.0303(18) 0.037(2) 0.0295(17) 0.0044(15) 0.0055(15) -0.0050(16)
N3 0.0262(16) 0.0382(19) 0.0209(15) 0.0005(14) 0.0055(14) 0.0052(14)
O3 0.0235(15) 0.050(2) 0.109(3) 0.0140(18) 0.0162(17) -0.0042(14)
C2 0.0250(19) 0.0166(18) 0.0266(19) 0.0046(15) 0.0059(17) -0.0007(15)
C8 0.0198(18) 0.031(2) 0.0203(17) -0.0009(16) 0.0049(16) 0.0003(16)
C1 0.0253(19) 0.0237(19) 0.0262(19) 0.0046(16) 0.0063(16) -0.0024(16)
C9 0.027(2) 0.027(2) 0.0214(18) -0.0032(16) 0.0041(16) -0.0019(16)
C7 0.034(2) 0.033(2) 0.0209(18) -0.0021(17) 0.0025(17) -0.0075(17)
C6 0.027(2) 0.030(2) 0.040(2) 0.0001(18) 0.0080(18) 0.0035(17)
C3 0.025(2) 0.052(3) 0.028(2) 0.0103(19) 0.0059(18) 0.0051(19)
C5 0.027(2) 0.033(2) 0.030(2) -0.0023(17) 0.0067(17) -0.0022(17)
C4 0.030(2) 0.032(2) 0.038(2) -0.0014(18) 0.0157(19) -0.0011(18)
O9 0.0350(16) 0.0440(18) 0.0563(19) 0.0187(15) 0.0084(15) 0.0016(13)

loop_
_atom_type_symbol
_atom_type_description
_atom_type_scat_dispersion_real
_atom_type_scat_dispersion_imag
_atom_type_scat_source
C C 0.0033 0.0016 'International Tables Vol C Tables 4.2.6.8 and 6.1.1.4'
H H 0.0000 0.0000 'International Tables Vol C Tables 4.2.6.8 and 6.1.1.4'
N N 0.0061 0.0033 'International Tables Vol C Tables 4.2.6.8 and 6.1.1.4'
O O 0.0106 0.0060 'International Tables Vol C Tables 4.2.6.8 and 6.1.1.4'

loop_
_geom_angle_atom_site_label_1
_geom_angle_atom_site_label_2
_geom_angle_atom_site_label_3
_geom_angle
O1 N1 O2 122.3(3)
O1 N1 C1 122.0(3)
O2 N1 C1 115.7(3)
C8 N8 H8 119.1
C8 N8 C6 121.9(3)
C6 N8 H8 119.1
C2 N4 H4 119.8
C2 N4 C4 120.3(3)
C4 N4 H4 119.8
C8 N7 H7 119.5
C8 N7 C7 120.9(3)
C7 N7 H7 119.5
C7 N6 C6 109.4(3)
C7 N6 C5 114.0(3)
C6 N6 C5 112.0(3)
O5 N9 C9 114.9(3)
O6 N9 O5 122.6(3)
O6 N9 C9 122.5(3)
O4 N2 C1 115.0(3)
O3 N2 O4 121.2(3)
O3 N2 C1 123.8(3)
C3 N5 C5 114.4(3)
C4 N5 C3 110.0(3)
C4 N5 C5 113.6(3)
O8 N10 O7 120.5(3)
O8 N10 C9 116.0(3)
O7 N10 C9 123.5(3)
C2 N3 H3 119.2
C2 N3 C3 121.7(3)
C3 N3 H3 119.2
N4 C2 C1 119.3(3)
N3 C2 N4 121.0(3)
N3 C2 C1 119.7(3)
N8 C8 C9 118.8(3)
N7 C8 N8 120.5(3)
N7 C8 C9 120.7(3)
N1 C1 C2 118.6(3)
N2 C1 N1 123.9(3)
N2 C1 C2 117.3(3)
N9 C9 C8 117.5(3)
N10 C9 N9 123.5(3)
N10 C9 C8 116.9(3)
N7 C7 H7A 109.4
N7 C7 H7B 109.4
N6 C7 N7 111.1(3)
N6 C7 H7A 109.4
N6 C7 H7B 109.4
H7A C7 H7B 108.0
N8 C6 H6A 109.6
N8 C6 H6B 109.6
N6 C6 N8 110.3(3)
N6 C6 H6A 109.6
N6 C6 H6B 109.6
H6A C6 H6B 108.1
N5 C3 N3 110.6(3)
N5 C3 H3A 109.5
N5 C3 H3B 109.5
N3 C3 H3A 109.5
N3 C3 H3B 109.5
H3A C3 H3B 108.1
N6 C5 H5A 110.2
N6 C5 H5B 110.2
N5 C5 N6 107.5(3)
N5 C5 H5A 110.2
N5 C5 H5B 110.2
H5A C5 H5B 108.5
N4 C4 H4A 109.5
N4 C4 H4B 109.5
N5 C4 N4 110.8(3)
N5 C4 H4A 109.5
N5 C4 H4B 109.5
H4A C4 H4B 108.1
H9A O9 H9B 157.6

loop_
_geom_bond_atom_site_label_1
_geom_bond_atom_site_label_2
_geom_bond_distance
O1 N1 1.241(3)
O4 N2 1.266(4)
O2 N1 1.252(4)
O8 N10 1.247(4)
O5 N9 1.248(4)
N1 C1 1.382(4)
N8 H8 0.8800
N8 C8 1.317(4)
N8 C6 1.458(4)
N4 H4 0.8800
N4 C2 1.322(4)
N4 C4 1.473(4)
O7 N10 1.253(4)
N7 H7 0.8800
N7 C8 1.311(4)
N7 C7 1.473(4)
O6 N9 1.232(4)
N6 C7 1.448(4)
N6 C6 1.452(5)
N6 C5 1.472(4)
N9 C9 1.389(4)
N2 O3 1.228(4)
N2 C1 1.375(4)
N5 C3 1.443(4)
N5 C5 1.462(4)
N5 C4 1.441(5)
N10 C9 1.367(4)
N3 H3 0.8800
N3 C2 1.302(4)
N3 C3 1.474(4)
C2 C1 1.468(5)
C8 C9 1.457(5)
C7 H7A 0.9900
C7 H7B 0.9900
C6 H6A 0.9900
C6 H6B 0.9900
C3 H3A 0.9900
C3 H3B 0.9900
C5 H5A 0.9900
C5 H5B 0.9900
C4 H4A 0.9900
C4 H4B 0.9900
O9 H9A 0.8695
O9 H9B 0.77(16)
